data_7130994
loop_
_publ_author_name
'\<Cern\'a, Michaela'
'Seed, John A.'
'Garrido Fernandez, Sara'
'Janicke, Michael T.'
'Scott, Brian L.'
'Whitehead, George F. S.'
'Gaunt, Andrew J.'
'Goodwin, Conrad A. P.'

_publ_section_title
;
 Isostructural \s-hydrocarbyl phospholide complexes of uranium, neptunium,
 and plutonium
;
_journal_name_full 'Chemical Communications'
_journal_paper_doi 10.1039/D2CC04803E
_journal_year 2022
_chemical_formula_moiety 'C30 H38 K Np P2, C7 H8'
_chemical_formula_sum 'C37 H46 K Np P2'
_chemical_formula_weight 828.78
_space_group_crystal_system orthorhombic
_space_group_IT_number 33
_space_group_name_Hall 'P 2c -2n'
_space_group_name_H-M_alt 'P n a 21'
_atom_sites_solution_hydrogens geom
_atom_sites_solution_primary dual
_audit_creation_date 2022-07-25
_audit_creation_method
;
Olex2 1.5
(compiled 2022.04.07 svn.rca3783a0 for OlexSys, GUI svn.r6498)
;
_audit_update_record
;
2022-07-28 deposited with the CCDC.	2022-10-28 downloaded from the CCDC.
;
_cell_angle_alpha 90
_cell_angle_beta 90
_cell_angle_gamma 90
_cell_formula_units_Z 4
_cell_length_a 23.4277(12)
_cell_length_b 10.0191(4)
_cell_length_c 14.8503(6)
_cell_measurement_reflns_used 5755
_cell_measurement_temperature 119(5)
_cell_measurement_theta_max 27.6380
_cell_measurement_theta_min 2.1930
_cell_volume 3485.7(3)
_computing_cell_refinement 'CrysAlisPro 1.171.42.54a (Rigaku OD, 2022)'
_computing_data_collection 'CrysAlisPro 1.171.42.54a (Rigaku OD, 2022)'
_computing_data_reduction 'CrysAlisPro 1.171.42.54a (Rigaku OD, 2022)'
_computing_molecular_graphics 'Olex2 1.5 (Dolomanov et al., 2009)'
_computing_publication_material 'Olex2 1.5 (Dolomanov et al., 2009)'
_computing_structure_refinement 'SHELXL 2018/3 (Sheldrick, 2015)'
_computing_structure_solution 'SHELXT 2018/2 (Sheldrick, 2018)'
_diffrn_ambient_temperature 119(5)
_diffrn_measured_fraction_theta_full 0.999
_diffrn_measured_fraction_theta_max 0.999
_diffrn_measurement_details
;
List of Runs (angles in degrees, time in seconds):

  # Type    Start    End  Width  t~exp~   \w     \q     \k     \f   Frames
#--------------------------------------------------------------------------
  1  \w    -60.56 142.44   0.50   40.00    --  -23.06  73.75-160.74  406
  2  \f    227.75 297.75   0.50   40.00 142.92 -23.03  73.75    --   140
;
_diffrn_measurement_device 'abstract diffractometer'
_diffrn_measurement_device_type 'Saxi-CrysAlisPro-abstract goniometer imported SAXI images'
_diffrn_measurement_method '\w and \f scans'
_diffrn_radiation_type MoK\a
_diffrn_radiation_wavelength 0.71073
_diffrn_reflns_av_R_equivalents 0.0600
_diffrn_reflns_av_unetI/netI 0.0755
_diffrn_reflns_Laue_measured_fraction_full 0.999
_diffrn_reflns_Laue_measured_fraction_max 0.999
_diffrn_reflns_limit_h_max 28
_diffrn_reflns_limit_h_min -26
_diffrn_reflns_limit_k_max 12
_diffrn_reflns_limit_k_min -12
_diffrn_reflns_limit_l_max 17
_diffrn_reflns_limit_l_min -18
_diffrn_reflns_number 18677
_diffrn_reflns_point_group_measured_fraction_full 0.988
_diffrn_reflns_point_group_measured_fraction_max 0.987
_diffrn_reflns_theta_full 25.242
_diffrn_reflns_theta_max 25.677
_diffrn_reflns_theta_min 2.211
_exptl_absorpt_coefficient_mu 3.216
_exptl_absorpt_correction_T_max 1.00000
_exptl_absorpt_correction_T_min 0.28674
_exptl_absorpt_correction_type multi-scan
_exptl_absorpt_process_details
;
CrysAlisPro 1.171.42.54a (Rigaku Oxford Diffraction, 2022)
Empirical absorption correction using spherical harmonics,
implemented in SCALE3 ABSPACK scaling algorithm.
;
_exptl_crystal_colour 'clear green'
_exptl_crystal_colour_lustre clear
_exptl_crystal_colour_primary green
_exptl_crystal_density_diffrn 1.579
_exptl_crystal_description plate
_exptl_crystal_F_000 1640
_exptl_crystal_preparation 'By CAPG.'
_exptl_crystal_recrystallization_method 'From toluene.'
_exptl_crystal_size_max 0.135
_exptl_crystal_size_mid 0.125
_exptl_crystal_size_min 0.05
_refine_diff_density_max 0.769
_refine_diff_density_min -0.734
_refine_diff_density_rms 0.119
_refine_ls_abs_structure_details
;
 Refined as an inversion twin.
;
_refine_ls_abs_structure_Flack 0.45(3)
_refine_ls_extinction_method none
_refine_ls_goodness_of_fit_ref 1.029
_refine_ls_hydrogen_treatment constr
_refine_ls_matrix_type full
_refine_ls_number_parameters 397
_refine_ls_number_reflns 6532
_refine_ls_number_restraints 735
_refine_ls_restrained_S_all 0.981
_refine_ls_R_factor_all 0.0636
_refine_ls_R_factor_gt 0.0401
_refine_ls_shift/su_max 0.002
_refine_ls_shift/su_mean 0.000
_refine_ls_structure_factor_coef Fsqd
_refine_ls_weighting_details 'w=1/[\s^2^(Fo^2^)+(0.0123P)^2^] where P=(Fo^2^+2Fc^2^)/3'
_refine_ls_weighting_scheme calc
_refine_ls_wR_factor_gt 0.0569
_refine_ls_wR_factor_ref 0.0631
_reflns_Friedel_coverage 0.897
_reflns_Friedel_fraction_full 0.976
_reflns_Friedel_fraction_max 0.974
_reflns_number_gt 5072
_reflns_number_total 6532
_reflns_threshold_expression 'I > 2\s(I)'
_cod_data_source_file d2cc04803e2.cif
_cod_data_source_block ms0681
_cod_database_code 7130994
_manchester_internal_validation_user GFSW
_shelx_shelxl_version_number 2018/3
_shelx_space_group_comment
;
The symmetry employed for this shelxl refinement is uniquely defined
by the following loop, which should always be used as a source of
symmetry information in preference to the above space-group names.
They are only intended as comments.
;
_shelx_estimated_absorpt_t_max 0.856
_shelx_estimated_absorpt_t_min 0.671
_olex2_refinement_description
;
1. Twinned data refinement
 Scales: 0.54797
 0.45203
2. Restrained distances
 C31A-C32A = C31B-C32B
 1.54 with sigma of 0.02
 C37A-C31A \\sim C31A-C33A \\sim C37B-C31B \\sim C31B-C33B
 with sigma of 0.02
3. Uiso/Uaniso restraints and constraints
C31A \\sim C32A \\sim C37A \\sim C36A \\sim C35A \\sim C34A \\sim C33A \\sim
C31B \\sim C32B \\sim C37B \\sim C36B \\sim C35B \\sim C34B \\sim C33B: within
2A with sigma of 0.02 and sigma for terminal atoms of 0.02 within 2A
C22 \\sim C25 \\sim C27 \\sim C18 \\sim C1 \\sim C16 \\sim C20 \\sim C15 \\sim
C13 \\sim C17 \\sim C6 \\sim C14 \\sim C30 \\sim C7 \\sim C24 \\sim C3 \\sim P2
\\sim C4 \\sim C5 \\sim C9 \\sim C29 \\sim C10 \\sim C28 \\sim C11 \\sim C26
\\sim C2 \\sim C19 \\sim P1 \\sim C23 \\sim C8 \\sim C12 \\sim C21: within 2A
with sigma of 0.04 and sigma for terminal atoms of 0.08 within 2A
Uanis(C12) \\sim Ueq: with sigma of 0.02 and sigma for terminal atoms of 0.04
4. Rigid body (RIGU) restrains
 C31A, C32A, C37A, C36A, C35A, C34A, C33A, C31B, C32B, C37B, C36B, C35B, C34B,
 C33B
 with sigma for 1-2 distances of 0.004 and sigma for 1-3 distances of 0.004
 C22, C25, C27, C18, C1, C16, C20, C15, C13, C17, C6, C14, C30, C7, C24, C3,
 P2, C4, C5, C9, C29, C10, C28, C11, C26, C2, C19, P1, C23, C8, C12, C21
 with sigma for 1-2 distances of 0.004 and sigma for 1-3 distances of 0.004
5. Others
 Sof(C31B)=Sof(H31D)=Sof(H31E)=Sof(H31F)=Sof(C32B)=Sof(C37B)=Sof(H37B)=
 Sof(C36B)=Sof(H36B)=Sof(C35B)=Sof(H35B)=Sof(C34B)=Sof(H34B)=Sof(C33B)=
 Sof(H33B)=1-FVAR(1)
 Sof(C31A)=Sof(H31A)=Sof(H31B)=Sof(H31C)=Sof(C32A)=Sof(C37A)=Sof(H37A)=
 Sof(C36A)=Sof(H36A)=Sof(C35A)=Sof(H35A)=Sof(C34A)=Sof(H34A)=Sof(C33A)=
 Sof(H33A)=FVAR(1)
6.a Secondary CH2 refined with riding coordinates:
 C17(H17A,H17B), C24(H24A,H24B)
6.b Aromatic/amide H refined with riding coordinates:
 C23(H23), C22(H22), C21(H21), C20(H20), C19(H19), C26(H26), C27(H27),
 C28(H28), C29(H29), C30(H30), C37A(H37A), C36A(H36A), C35A(H35A), C34A(H34A),
 C33A(H33A), C37B(H37B), C36B(H36B), C35B(H35B), C34B(H34B), C33B(H33B)
6.c Fitted hexagon refined as free rotating group:
 C18(C23,C22,C21,C20,C19), C25(C26,C27,C28,C29,C30), C32A(C37A,C36A,C35A,C34A,
 C33A), C32B(C37B,C36B,C35B,C34B,C33B)
6.d Idealised Me refined as rotating group:
 C5(H5A,H5B,H5C), C6(H6A,H6B,H6C), C7(H7A,H7B,H7C), C8(H8A,H8B,H8C), C13(H13A,
 H13B,H13C), C14(H14A,H14B,H14C), C15(H15A,H15B,H15C), C16(H16A,H16B,H16C),
 C31A(H31A,H31B,H31C), C31B(H31D,H31E,H31F)
;
_olex2_exptl_crystal_mounting_method
'From a glass microfibre into a quartz capillary, then sealed at both ends using capillary wax. The outside was then coated with Hard As Nails(TM) clear polish to provide shatter resistance.'
_olex2_submission_special_instructions 'No special instructions were received'
_oxdiff_exptl_absorpt_empirical_details
;
Empirical correction (ABSPACK) includes:
- Absorption correction using spherical harmonics
- Frame scaling
;

loop_
_space_group_symop_operation_xyz
'x, y, z'
'-x, -y, z+1/2'
'x+1/2, -y+1/2, z'
'-x+1/2, y+1/2, z+1/2'

loop_
_atom_site_label
_atom_site_type_symbol
_atom_site_fract_x
_atom_site_fract_y
_atom_site_fract_z
_atom_site_U_iso_or_equiv
_atom_site_adp_type
_atom_site_occupancy
_atom_site_site_symmetry_order
_atom_site_calc_flag
_atom_site_refinement_flags_posn
_atom_site_refinement_flags_adp
_atom_site_refinement_flags_occupancy
_atom_site_disorder_assembly
_atom_site_disorder_group
Np1 Np 0.60014(2) 0.31546(3) 0.50742(13) 0.01961(9) Uani 1 1 d . . . . .
K1 K 0.77938(9) 0.4670(2) 0.5018(5) 0.0384(7) Uani 1 1 d . . . . .
P1 P 0.47902(10) 0.2388(2) 0.5084(6) 0.0291(6) Uani 1 1 d . U . . .
P2 P 0.64856(14) 0.5879(3) 0.5273(3) 0.0341(11) Uani 1 1 d . U . . .
C1 C 0.5185(10) 0.158(2) 0.5968(12) 0.022(4) Uani 1 1 d . U . . .
C2 C 0.5540(11) 0.0617(19) 0.5634(12) 0.024(4) Uani 1 1 d . U . . .
C3 C 0.5524(10) 0.049(2) 0.4676(13) 0.025(4) Uani 1 1 d . U . . .
C4 C 0.5154(11) 0.144(2) 0.4304(13) 0.031(5) Uani 1 1 d . U . . .
C5 C 0.5064(11) 0.1902(16) 0.6936(12) 0.029(4) Uani 1 1 d . U . . .
H5A H 0.541831 0.217012 0.723542 0.043 Uiso 1 1 calc R U . . .
H5B H 0.490613 0.111323 0.723646 0.043 Uiso 1 1 calc R U . . .
H5C H 0.478714 0.263493 0.696800 0.043 Uiso 1 1 calc R U . . .
C6 C 0.5854(10) -0.040(2) 0.6243(12) 0.036(5) Uani 1 1 d . U . . .
H6A H 0.618933 -0.074577 0.592605 0.054 Uiso 1 1 calc R U . . .
H6B H 0.559559 -0.113823 0.638846 0.054 Uiso 1 1 calc R U . . .
H6C H 0.597460 0.004234 0.680002 0.054 Uiso 1 1 calc R U . . .
C7 C 0.5842(11) -0.057(2) 0.4191(11) 0.036(5) Uani 1 1 d . U . . .
H7A H 0.579622 -0.044019 0.354020 0.054 Uiso 1 1 calc R U . . .
H7B H 0.569226 -0.144297 0.436281 0.054 Uiso 1 1 calc R U . . .
H7C H 0.624746 -0.051268 0.434777 0.054 Uiso 1 1 calc R U . . .
C8 C 0.5072(11) 0.1497(17) 0.3281(12) 0.038(5) Uani 1 1 d . U . . .
H8A H 0.489545 0.234968 0.311593 0.057 Uiso 1 1 calc R U . . .
H8B H 0.482400 0.076162 0.309020 0.057 Uiso 1 1 calc R U . . .
H8C H 0.544335 0.141636 0.298301 0.057 Uiso 1 1 calc R U . . .
C9 C 0.5941(9) 0.558(2) 0.6016(11) 0.028(4) Uani 1 1 d . U . . .
C10 C 0.5419(11) 0.5509(19) 0.5618(13) 0.026(4) Uani 1 1 d . U . . .
C11 C 0.5417(11) 0.563(2) 0.4673(13) 0.031(4) Uani 1 1 d . U . . .
C12 C 0.5986(9) 0.582(2) 0.4354(12) 0.034(4) Uani 1 1 d . U . . .
C13 C 0.6000(8) 0.5627(16) 0.7056(8) 0.049(5) Uani 1 1 d . U . . .
H13A H 0.592026 0.474178 0.730622 0.073 Uiso 1 1 calc R U . . .
H13B H 0.572846 0.627478 0.730182 0.073 Uiso 1 1 calc R U . . .
H13C H 0.638965 0.589444 0.721571 0.073 Uiso 1 1 calc R U . . .
C14 C 0.4863(12) 0.558(3) 0.6147(15) 0.053(7) Uani 1 1 d . U . . .
H14A H 0.457033 0.504674 0.583996 0.080 Uiso 1 1 calc R U . . .
H14B H 0.473607 0.650873 0.618642 0.080 Uiso 1 1 calc R U . . .
H14C H 0.492389 0.522416 0.675422 0.080 Uiso 1 1 calc R U . . .
C15 C 0.4905(11) 0.558(3) 0.4041(12) 0.043(7) Uani 1 1 d . U . . .
H15A H 0.495325 0.484060 0.361466 0.065 Uiso 1 1 calc R U . . .
H15B H 0.487625 0.642154 0.370896 0.065 Uiso 1 1 calc R U . . .
H15C H 0.455605 0.543978 0.439264 0.065 Uiso 1 1 calc R U . . .
C16 C 0.6146(8) 0.6094(15) 0.3406(9) 0.050(5) Uani 1 1 d . U . . .
H16A H 0.656202 0.614773 0.335621 0.075 Uiso 1 1 calc R U . . .
H16B H 0.597618 0.694146 0.321345 0.075 Uiso 1 1 calc R U . . .
H16C H 0.600405 0.537102 0.302172 0.075 Uiso 1 1 calc R U . . .
C17 C 0.6670(7) 0.2324(18) 0.6279(11) 0.048(5) Uani 1 1 d . U . . .
H17A H 0.645428 0.242596 0.684744 0.058 Uiso 1 1 calc R U . . .
H17B H 0.669801 0.135024 0.617274 0.058 Uiso 1 1 calc R U . . .
C18 C 0.7279(4) 0.2756(14) 0.6512(8) 0.041(4) Uani 1 1 d G U . . .
C23 C 0.7729(5) 0.2012(11) 0.6167(8) 0.034(4) Uani 1 1 d G U . . .
H23 H 0.765519 0.121501 0.584073 0.041 Uiso 1 1 calc R U . . .
C22 C 0.8288(5) 0.2433(12) 0.6301(9) 0.045(4) Uani 1 1 d G U . . .
H22 H 0.859607 0.192463 0.606540 0.054 Uiso 1 1 calc R U . . .
C21 C 0.8396(5) 0.3599(13) 0.6779(9) 0.044(4) Uani 1 1 d G U . . .
H21 H 0.877835 0.388695 0.687002 0.053 Uiso 1 1 calc R U . . .
C20 C 0.7946(7) 0.4343(12) 0.7123(8) 0.046(5) Uani 1 1 d G U . . .
H20 H 0.801975 0.513966 0.744999 0.055 Uiso 1 1 calc R U . . .
C19 C 0.7387(6) 0.3921(14) 0.6990(8) 0.045(5) Uani 1 1 d G U . . .
H19 H 0.707887 0.443007 0.722533 0.054 Uiso 1 1 calc R U . . .
C24 C 0.6513(7) 0.2626(15) 0.3583(10) 0.032(4) Uani 1 1 d . U . . .
H24A H 0.644102 0.167329 0.344730 0.038 Uiso 1 1 calc R U . . .
H24B H 0.632194 0.315142 0.310675 0.038 Uiso 1 1 calc R U . . .
C25 C 0.7133(4) 0.2849(13) 0.3485(8) 0.032(4) Uani 1 1 d G U . . .
C26 C 0.7506(5) 0.1951(11) 0.3888(8) 0.045(4) Uani 1 1 d G U . . .
H26 H 0.736089 0.120728 0.421196 0.054 Uiso 1 1 calc R U . . .
C27 C 0.8092(5) 0.2140(13) 0.3815(9) 0.048(4) Uani 1 1 d G U . . .
H27 H 0.834732 0.152662 0.409040 0.057 Uiso 1 1 calc R U . . .
C28 C 0.8305(5) 0.3228(15) 0.3341(10) 0.060(5) Uani 1 1 d G U . . .
H28 H 0.870503 0.335759 0.329136 0.072 Uiso 1 1 calc R U . . .
C29 C 0.7931(7) 0.4126(13) 0.2938(9) 0.054(5) Uani 1 1 d G U . . .
H29 H 0.807631 0.486924 0.261388 0.065 Uiso 1 1 calc R U . . .
C30 C 0.7345(6) 0.3936(13) 0.3010(8) 0.047(5) Uani 1 1 d G U . . .
H30 H 0.708988 0.454992 0.273544 0.056 Uiso 1 1 calc R U . . .
C31A C 0.9337(8) 0.6293(18) 0.5507(11) 0.055(5) Uani 0.659(12) 1 d D U P A 1
H31A H 0.939427 0.544761 0.518767 0.083 Uiso 0.659(12) 1 calc R U P A 1
H31B H 0.931972 0.612533 0.615639 0.083 Uiso 0.659(12) 1 calc R U P A 1
H31C H 0.965599 0.689640 0.537585 0.083 Uiso 0.659(12) 1 calc R U P A 1
C32A C 0.8793(4) 0.6917(12) 0.5204(8) 0.044(4) Uani 0.659(12) 1 d DG U P A 1
C37A C 0.8665(6) 0.6982(15) 0.4291(8) 0.049(5) Uani 0.659(12) 1 d DG U P A 1
H37A H 0.892656 0.663798 0.386067 0.058 Uiso 0.659(12) 1 calc R U P A 1
C36A C 0.8155(7) 0.7551(18) 0.4008(10) 0.058(5) Uani 0.659(12) 1 d G U P A 1
H36A H 0.806713 0.759526 0.338368 0.069 Uiso 0.659(12) 1 calc R U P A 1
C35A C 0.7772(5) 0.8055(13) 0.4637(14) 0.060(5) Uani 0.659(12) 1 d G U P A 1
H35A H 0.742312 0.844325 0.444356 0.071 Uiso 0.659(12) 1 calc R U P A 1
C34A C 0.7900(5) 0.7990(14) 0.5550(12) 0.056(5) Uani 0.659(12) 1 d G U P A 1
H34A H 0.763852 0.833396 0.598043 0.067 Uiso 0.659(12) 1 calc R U P A 1
C33A C 0.8410(6) 0.7421(17) 0.5833(8) 0.048(5) Uani 0.659(12) 1 d DG U P A 1
H33A H 0.849795 0.737668 0.645744 0.057 Uiso 0.659(12) 1 calc R U P A 1
C31B C 0.7628(16) 0.850(4) 0.455(2) 0.065(7) Uani 0.341(12) 1 d D U P A 2
H31D H 0.736141 0.850309 0.506039 0.098 Uiso 0.341(12) 1 calc R U P A 2
H31E H 0.744115 0.811702 0.402229 0.098 Uiso 0.341(12) 1 calc R U P A 2
H31F H 0.774341 0.942367 0.441823 0.098 Uiso 0.341(12) 1 calc R U P A 2
C32B C 0.8144(10) 0.770(2) 0.4787(15) 0.051(5) Uani 0.341(12) 1 d DG U P A 2
C37B C 0.8278(12) 0.746(3) 0.5685(14) 0.046(6) Uani 0.341(12) 1 d DG U P A 2
H37B H 0.805355 0.785109 0.614851 0.055 Uiso 0.341(12) 1 calc R U P A 2
C36B C 0.8740(13) 0.665(3) 0.5905(16) 0.043(6) Uani 0.341(12) 1 d G U P A 2
H36B H 0.883133 0.649245 0.651879 0.051 Uiso 0.341(12) 1 calc R U P A 2
C35B C 0.9068(9) 0.608(2) 0.5227(19) 0.047(6) Uani 0.341(12) 1 d G U P A 2
H35B H 0.938343 0.552979 0.537754 0.056 Uiso 0.341(12) 1 calc R U P A 2
C34B C 0.8934(11) 0.632(3) 0.4329(18) 0.051(6) Uani 0.341(12) 1 d G U P A 2
H34B H 0.915775 0.592577 0.386599 0.061 Uiso 0.341(12) 1 calc R U P A 2
C33B C 0.8472(13) 0.712(3) 0.4109(14) 0.054(6) Uani 0.341(12) 1 d DG U P A 2
H33B H 0.837998 0.728440 0.349569 0.065 Uiso 0.341(12) 1 calc R U P A 2

loop_
_atom_site_aniso_label
_atom_site_aniso_U_11
_atom_site_aniso_U_22
_atom_site_aniso_U_33
_atom_site_aniso_U_23
_atom_site_aniso_U_13
_atom_site_aniso_U_12
Np1 0.02211(19) 0.01503(15) 0.02170(15) -0.0004(5) -0.0004(6) 0.00114(16)
K1 0.0403(15) 0.0407(13) 0.0342(17) 0.000(3) 0.001(3) -0.0121(10)
P1 0.0238(15) 0.0230(12) 0.0406(13) -0.003(4) 0.002(5) 0.0020(10)
P2 0.038(2) 0.0192(14) 0.046(3) -0.0043(15) -0.0011(17) -0.0053(12)
C1 0.022(10) 0.021(8) 0.024(6) 0.001(6) -0.010(6) 0.003(6)
C2 0.028(10) 0.013(7) 0.031(6) 0.001(6) -0.001(6) -0.007(6)
C3 0.019(9) 0.021(8) 0.037(6) 0.000(5) 0.002(6) -0.008(6)
C4 0.033(11) 0.029(9) 0.031(6) 0.002(7) -0.010(7) -0.013(7)
C5 0.033(11) 0.023(10) 0.030(7) 0.001(6) 0.009(7) -0.002(7)
C6 0.030(11) 0.022(9) 0.055(10) 0.011(8) -0.015(9) -0.001(7)
C7 0.045(12) 0.023(8) 0.040(9) -0.002(7) 0.013(8) -0.013(7)
C8 0.056(14) 0.022(10) 0.035(7) 0.004(7) -0.013(8) -0.001(9)
C9 0.037(8) 0.017(9) 0.030(7) -0.003(6) 0.002(6) 0.007(7)
C10 0.036(8) 0.012(8) 0.030(6) -0.001(6) 0.002(6) 0.012(7)
C11 0.048(9) 0.014(9) 0.030(6) 0.000(6) 0.005(6) 0.009(8)
C12 0.053(9) 0.007(7) 0.043(8) 0.001(7) 0.019(7) 0.007(7)
C13 0.072(13) 0.050(11) 0.024(7) -0.023(7) -0.009(8) 0.017(10)
C14 0.055(12) 0.037(17) 0.067(13) -0.008(12) 0.028(11) 0.015(11)
C15 0.062(12) 0.042(17) 0.025(9) 0.000(10) 0.002(8) 0.033(11)
C16 0.071(13) 0.035(10) 0.045(9) 0.005(7) 0.012(8) 0.022(9)
C17 0.042(9) 0.045(11) 0.057(12) 0.010(8) -0.008(8) 0.007(7)
C18 0.039(8) 0.049(10) 0.033(8) 0.007(7) -0.011(7) 0.001(7)
C23 0.037(9) 0.030(8) 0.035(8) -0.004(6) -0.013(7) -0.006(6)
C22 0.035(8) 0.053(10) 0.047(9) -0.005(7) -0.001(7) -0.001(7)
C21 0.026(8) 0.058(10) 0.049(10) -0.002(7) -0.016(7) -0.005(7)
C20 0.038(10) 0.059(10) 0.042(9) -0.007(8) -0.011(8) 0.001(7)
C19 0.029(9) 0.054(11) 0.052(10) -0.004(8) 0.006(8) 0.006(8)
C24 0.048(9) 0.022(8) 0.025(7) -0.006(6) 0.021(7) -0.009(7)
C25 0.039(8) 0.021(7) 0.035(8) -0.020(5) 0.013(7) -0.007(5)
C26 0.053(9) 0.052(9) 0.029(8) -0.013(7) 0.003(8) -0.006(8)
C27 0.048(10) 0.055(10) 0.040(9) -0.013(7) 0.013(8) 0.010(8)
C28 0.051(11) 0.066(12) 0.064(12) -0.018(8) 0.028(9) -0.002(8)
C29 0.056(11) 0.051(10) 0.054(11) -0.011(8) 0.032(10) -0.007(8)
C30 0.055(11) 0.039(10) 0.046(9) 0.001(7) 0.030(9) -0.005(8)
C31A 0.057(12) 0.023(9) 0.087(12) -0.006(9) -0.018(9) -0.004(9)
C32A 0.051(9) 0.013(6) 0.067(8) 0.001(8) -0.011(7) -0.010(6)
C37A 0.047(11) 0.031(10) 0.067(8) 0.015(8) -0.005(8) -0.014(9)
C36A 0.049(13) 0.042(11) 0.083(10) 0.024(9) -0.010(8) -0.015(9)
C35A 0.050(13) 0.033(12) 0.095(8) 0.034(11) -0.013(9) 0.002(9)
C34A 0.047(12) 0.031(10) 0.090(8) 0.008(10) -0.006(9) -0.002(9)
C33A 0.049(12) 0.028(10) 0.066(9) -0.002(9) -0.015(8) -0.002(8)
C31B 0.058(15) 0.042(15) 0.096(14) 0.026(12) -0.012(12) 0.003(11)
C32B 0.047(12) 0.027(10) 0.079(9) 0.011(9) -0.012(9) -0.005(9)
C37B 0.043(14) 0.020(12) 0.075(10) 0.003(10) -0.012(10) -0.004(10)
C36B 0.042(13) 0.016(12) 0.070(10) -0.008(10) -0.019(11) -0.007(10)
C35B 0.043(13) 0.023(11) 0.075(11) -0.002(11) -0.010(11) -0.007(10)
C34B 0.053(14) 0.025(12) 0.074(11) 0.010(11) -0.002(11) -0.011(11)
C33B 0.054(14) 0.030(12) 0.078(11) 0.016(11) -0.005(11) -0.010(11)

loop_
_atom_type_symbol
_atom_type_description
_atom_type_scat_dispersion_real
_atom_type_scat_dispersion_imag
_atom_type_scat_source
C C 0.0033 0.0016 'International Tables Vol C Tables 4.2.6.8 and 6.1.1.4'
H H 0.0000 0.0000 'International Tables Vol C Tables 4.2.6.8 and 6.1.1.4'
K K 0.2009 0.2494 'International Tables Vol C Tables 4.2.6.8 and 6.1.1.4'
Np Np -11.4937 4.1493 'International Tables Vol C Tables 4.2.6.8 and 6.1.1.4'
P P 0.1023 0.0942 'International Tables Vol C Tables 4.2.6.8 and 6.1.1.4'

loop_
_geom_angle_atom_site_label_1
_geom_angle_atom_site_label_2
_geom_angle_atom_site_label_3
_geom_angle
_geom_angle_site_symmetry_1
_geom_angle_site_symmetry_3
_geom_angle_publ_flag
P1 Np1 P2 127.45(8) . . ?
P1 Np1 C3 53.1(4) . . ?
C1 Np1 P1 36.4(4) . . ?
C1 Np1 P2 136.8(4) . . ?
C1 Np1 C2 27.7(5) . . ?
C1 Np1 C3 47.9(6) . . ?
C1 Np1 C4 51.7(3) . . ?
C1 Np1 C10 90.3(6) . . ?
C1 Np1 C11 104.9(7) . . ?
C1 Np1 C12 133.5(6) . . ?
C2 Np1 P1 53.6(5) . . ?
C2 Np1 P2 157.5(4) . . ?
C2 Np1 C3 28.3(2) . . ?
C2 Np1 C11 129.6(6) . . ?
C3 Np1 P2 174.1(4) . . ?
C4 Np1 P1 34.5(5) . . ?
C4 Np1 P2 148.8(5) . . ?
C4 Np1 C2 47.7(6) . . ?
C4 Np1 C3 27.8(6) . . ?
C4 Np1 C11 96.0(6) . . ?
C4 Np1 C12 113.6(6) . . ?
C9 Np1 P1 100.1(4) . . ?
C9 Np1 P2 34.4(4) . . ?
C9 Np1 C1 102.5(6) . . ?
C9 Np1 C2 126.9(5) . . ?
C9 Np1 C3 149.7(6) . . ?
C9 Np1 C4 133.1(6) . . ?
C9 Np1 C10 27.9(6) . . ?
C9 Np1 C11 48.5(5) . . ?
C9 Np1 C12 51.7(3) . . ?
C10 Np1 P1 75.6(5) . . ?
C10 Np1 P2 52.6(5) . . ?
C10 Np1 C2 118.0(7) . . ?
C10 Np1 C3 128.7(6) . . ?
C10 Np1 C4 106.2(7) . . ?
C10 Np1 C11 28.4(2) . . ?
C10 Np1 C12 47.8(5) . . ?
C11 Np1 P1 76.6(5) . . ?
C11 Np1 P2 54.1(5) . . ?
C11 Np1 C3 123.7(7) . . ?
C12 Np1 P1 103.4(4) . . ?
C12 Np1 P2 35.8(4) . . ?
C12 Np1 C2 157.0(6) . . ?
C12 Np1 C3 139.5(6) . . ?
C12 Np1 C11 28.6(6) . . ?
C17 Np1 P1 120.7(4) . . ?
C17 Np1 P2 89.7(4) . . ?
C17 Np1 C1 84.4(6) . . ?
C17 Np1 C2 74.8(6) . . ?
C17 Np1 C3 94.5(6) . . ?
C17 Np1 C4 121.1(6) . . ?
C17 Np1 C9 87.9(5) . . ?
C17 Np1 C10 111.8(6) . . ?
C17 Np1 C11 136.3(6) . . ?
C17 Np1 C12 125.3(6) . . ?
C17 Np1 C24 104.6(5) . . ?
C24 Np1 P1 113.6(4) . . ?
C24 Np1 P2 95.5(4) . . ?
C24 Np1 C1 127.4(5) . . ?
C24 Np1 C2 103.9(5) . . ?
C24 Np1 C3 79.5(5) . . ?
C24 Np1 C4 81.7(6) . . ?
C24 Np1 C9 129.1(5) . . ?
C24 Np1 C10 129.7(5) . . ?
C24 Np1 C11 102.7(5) . . ?
C24 Np1 C12 83.0(5) . . ?
P2 K1 C36A 88.3(3) . . ?
P2 K1 C35A 69.2(2) . . ?
P2 K1 C34A 71.7(2) . . ?
P2 K1 C33A 93.3(2) . . ?
C18 K1 P2 77.8(2) . . ?
C18 K1 C25 88.25(18) . . ?
C18 K1 C26 77.1(2) . . ?
C18 K1 C27 89.7(3) . . ?
C18 K1 C30 112.5(2) . . ?
C18 K1 C32A 129.2(4) . . ?
C18 K1 C37A 153.7(4) . . ?
C18 K1 C36A 158.0(4) . . ?
C18 K1 C35A 134.9(5) . . ?
C18 K1 C34A 116.9(4) . . ?
C18 K1 C33A 114.2(4) . . ?
C18 K1 C37B 116.7(5) . . ?
C18 K1 C36B 110.2(5) . . ?
C18 K1 C35B 122.3(5) . . ?
C18 K1 C34B 145.8(5) . . ?
C18 K1 C33B 160.4(6) . . ?
C23 K1 P2 101.6(3) . . ?
C23 K1 C18 25.33(10) . . ?
C23 K1 C19 44.65(16) . . ?
C23 K1 C25 83.4(2) . . ?
C23 K1 C26 64.28(15) . . ?
C23 K1 C27 69.1(2) . . ?
C23 K1 C30 106.8(2) . . ?
C23 K1 C32A 124.7(3) . . ?
C23 K1 C37A 143.4(3) . . ?
C23 K1 C36A 167.1(3) . . ?
C23 K1 C35A 156.5(5) . . ?
C23 K1 C34A 134.0(4) . . ?
C23 K1 C33A 121.3(4) . . ?
C23 K1 C37B 126.1(5) . . ?
C23 K1 C36B 109.1(5) . . ?
C23 K1 C35B 110.5(5) . . ?
C23 K1 C34B 128.7(5) . . ?
C23 K1 C33B 153.0(5) . . ?
C22 K1 P2 121.9(3) . . ?
C22 K1 C18 44.69(15) . . ?
C22 K1 C23 25.37(10) . . ?
C22 K1 C20 44.74(15) . . ?
C22 K1 C19 52.09(16) . . ?
C22 K1 C25 101.3(3) . . ?
C22 K1 C26 78.1(2) . . ?
C22 K1 C27 72.10(18) . . ?
C22 K1 C30 120.8(2) . . ?
C22 K1 C32A 100.1(3) . . ?
C22 K1 C37A 118.2(3) . . ?
C22 K1 C36A 141.8(3) . . ?
C22 K1 C35A 143.5(4) . . ?
C22 K1 C34A 121.5(4) . . ?
C22 K1 C33A 102.0(4) . . ?
C22 K1 C37B 107.8(5) . . ?
C22 K1 C36B 86.5(5) . . ?
C22 K1 C35B 85.2(5) . . ?
C22 K1 C34B 104.2(5) . . ?
C22 K1 C33B 127.8(5) . . ?
C21 K1 P2 116.3(3) . . ?
C21 K1 C18 52.09(16) . . ?
C21 K1 C23 44.73(15) . . ?
C21 K1 C22 25.40(10) . . ?
C21 K1 C20 25.39(11) . . ?
C21 K1 C19 44.71(16) . . ?
C21 K1 C25 126.3(3) . . ?
C21 K1 C26 103.5(3) . . ?
C21 K1 C27 95.5(2) . . ?
C21 K1 C30 145.9(2) . . ?
C21 K1 C32A 81.0(3) . . ?
C21 K1 C37A 103.6(3) . . ?
C21 K1 C36A 123.3(3) . . ?
C21 K1 C35A 118.5(4) . . ?
C21 K1 C34A 96.1(4) . . ?
C21 K1 C33A 77.7(3) . . ?
C21 K1 C37B 83.2(5) . . ?
C21 K1 C36B 64.4(5) . . ?
C21 K1 C35B 70.4(5) . . ?
C21 K1 C34B 93.7(5) . . ?
C21 K1 C33B 112.7(5) . . ?
C20 K1 P2 91.7(3) . . ?
C20 K1 C18 44.67(16) . . ?
C20 K1 C23 52.09(16) . . ?
C20 K1 C19 25.35(11) . . ?
C20 K1 C25 132.6(2) . . ?
C20 K1 C26 116.4(2) . . ?
C20 K1 C27 116.6(2) . . ?
C20 K1 C30 157.0(2) . . ?
C20 K1 C32A 84.7(3) . . ?
C20 K1 C37A 109.2(3) . . ?
C20 K1 C36A 120.1(4) . . ?
C20 K1 C35A 105.4(4) . . ?
C20 K1 C34A 82.2(4) . . ?
C20 K1 C33A 71.2(3) . . ?
C20 K1 C37B 75.1(5) . . ?
C20 K1 C36B 65.6(5) . . ?
C20 K1 C35B 81.4(6) . . ?
C20 K1 C34B 105.5(6) . . ?
C20 K1 C33B 115.9(5) . . ?
C19 K1 P2 72.7(3) . . ?
C19 K1 C18 25.32(11) . . ?
C19 K1 C25 111.4(2) . . ?
C19 K1 C26 102.4(3) . . ?
C19 K1 C27 113.4(3) . . ?
C19 K1 C30 134.2(2) . . ?
C19 K1 C32A 107.5(4) . . ?
C19 K1 C37A 131.3(4) . . ?
C19 K1 C36A 133.7(4) . . ?
C19 K1 C35A 112.4(4) . . ?
C19 K1 C34A 92.2(4) . . ?
C19 K1 C33A 89.4(4) . . ?
C19 K1 C37B 91.6(5) . . ?
C19 K1 C36B 88.6(6) . . ?
C19 K1 C35B 106.6(6) . . ?
C19 K1 C34B 130.4(6) . . ?
C19 K1 C33B 135.7(5) . . ?
C25 K1 P2 81.2(2) . . ?
C25 K1 C36A 106.6(4) . . ?
C25 K1 C35A 115.1(4) . . ?
C25 K1 C34A 136.8(4) . . ?
C25 K1 C33A 155.4(4) . . ?
C25 K1 C35B 136.2(6) . . ?
C26 K1 P2 99.9(2) . . ?
C26 K1 C25 24.41(9) . . ?
C26 K1 C36A 122.6(4) . . ?
C26 K1 C35A 137.2(4) . . ?
C26 K1 C34A 160.4(4) . . ?
C26 K1 C33A 164.4(3) . . ?
C26 K1 C35B 126.1(5) . . ?
C26 K1 C34B 115.1(5) . . ?
C27 K1 P2 124.0(2) . . ?
C27 K1 C25 43.56(14) . . ?
C27 K1 C26 24.84(10) . . ?
C27 K1 C30 51.27(15) . . ?
C27 K1 C32A 116.1(3) . . ?
C27 K1 C37A 104.0(4) . . ?
C27 K1 C36A 112.3(4) . . ?
C27 K1 C35A 134.2(5) . . ?
C27 K1 C34A 152.6(4) . . ?
C27 K1 C33A 140.1(3) . . ?
C27 K1 C36B 124.4(5) . . ?
C27 K1 C35B 101.2(5) . . ?
C27 K1 C34B 92.7(5) . . ?
C27 K1 C33B 105.4(5) . . ?
C28 K1 P2 128.0(3) . . ?
C28 K1 C18 115.1(3) . . ?
C28 K1 C23 93.4(3) . . ?
C28 K1 C22 90.7(2) . . ?
C28 K1 C21 109.4(2) . . ?
C28 K1 C20 134.3(3) . . ?
C28 K1 C19 138.0(3) . . ?
C28 K1 C25 51.21(15) . . ?
C28 K1 C26 44.20(14) . . ?
C28 K1 C27 25.48(10) . . ?
C28 K1 C29 25.61(11) . . ?
C28 K1 C30 44.41(16) . . ?
C28 K1 C32A 96.4(3) . . ?
C28 K1 C37A 79.9(3) . . ?
C28 K1 C36A 86.8(4) . . ?
C28 K1 C35A 109.4(5) . . ?
C28 K1 C34A 127.3(4) . . ?
C28 K1 C33A 120.4(3) . . ?
C28 K1 C32B 105.0(5) . . ?
C28 K1 C37B 121.4(5) . . ?
C28 K1 C36B 110.2(5) . . ?
C28 K1 C35B 85.8(5) . . ?
C28 K1 C34B 71.0(5) . . ?
C28 K1 C33B 80.2(5) . . ?
C29 K1 P2 105.6(4) . . ?
C29 K1 C18 128.3(2) . . ?
C29 K1 C23 112.8(2) . . ?
C29 K1 C22 115.5(2) . . ?
C29 K1 C21 134.9(2) . . ?
C29 K1 C20 159.8(2) . . ?
C29 K1 C19 153.5(2) . . ?
C29 K1 C25 43.72(15) . . ?
C29 K1 C26 51.25(15) . . ?
C29 K1 C27 44.70(15) . . ?
C29 K1 C30 25.04(11) . . ?
C29 K1 C32A 97.4(3) . . ?
C29 K1 C37A 74.7(3) . . ?
C29 K1 C36A 71.7(4) . . ?
C29 K1 C35A 90.6(4) . . ?
C29 K1 C34A 112.7(4) . . ?
C29 K1 C33A 117.0(3) . . ?
C29 K1 C32B 91.9(5) . . ?
C29 K1 C37B 114.9(5) . . ?
C29 K1 C36B 115.6(6) . . ?
C29 K1 C35B 94.2(6) . . ?
C29 K1 C34B 72.6(5) . . ?
C29 K1 C33B 70.8(5) . . ?
C30 K1 P2 83.6(3) . . ?
C30 K1 C25 24.49(10) . . ?
C30 K1 C26 43.37(14) . . ?
C30 K1 C32A 117.8(4) . . ?
C30 K1 C37A 93.4(4) . . ?
C30 K1 C36A 82.3(4) . . ?
C30 K1 C35A 93.9(4) . . ?
C30 K1 C34A 117.1(4) . . ?
C30 K1 C33A 131.3(4) . . ?
C30 K1 C36B 136.9(6) . . ?
C30 K1 C35B 118.3(6) . . ?
C30 K1 C34B 95.2(6) . . ?
C32A K1 P2 113.7(2) . . ?
C32A K1 C25 141.0(4) . . ?
C32A K1 C26 140.1(3) . . ?
C32A K1 C37A 24.58(9) . . ?
C32A K1 C36A 42.62(14) . . ?
C32A K1 C35A 48.96(12) . . ?
C32A K1 C34A 42.11(15) . . ?
C32A K1 C33A 24.28(11) . . ?
C37A K1 P2 110.8(2) . . ?
C37A K1 C25 117.2(4) . . ?
C37A K1 C26 123.3(4) . . ?
C37A K1 C36A 24.15(12) . . ?
C37A K1 C35A 41.97(14) . . ?
C37A K1 C34A 48.98(12) . . ?
C37A K1 C33A 42.71(12) . . ?
C36A K1 C35A 23.56(9) . . ?
C36A K1 C34A 41.53(12) . . ?
C34A K1 C35A 23.36(8) . . ?
C33A K1 C36A 49.03(12) . . ?
C33A K1 C35A 41.59(13) . . ?
C33A K1 C34A 23.66(11) . . ?
C32B K1 P2 84.4(4) . . ?
C32B K1 C18 139.0(5) . . ?
C32B K1 C23 151.4(5) . . ?
C32B K1 C22 130.6(5) . . ?
C32B K1 C21 107.4(5) . . ?
C32B K1 C20 100.2(5) . . ?
C32B K1 C19 113.9(5) . . ?
C32B K1 C25 125.3(5) . . ?
C32B K1 C26 142.9(5) . . ?
C32B K1 C27 130.3(5) . . ?
C32B K1 C30 101.7(5) . . ?
C32B K1 C37B 25.4(2) . . ?
C32B K1 C36B 44.1(3) . . ?
C32B K1 C35B 50.8(2) . . ?
C32B K1 C34B 43.7(3) . . ?
C32B K1 C33B 25.1(2) . . ?
C37B K1 P2 88.4(4) . . ?
C37B K1 C25 150.3(5) . . ?
C37B K1 C26 165.3(5) . . ?
C37B K1 C27 143.0(5) . . ?
C37B K1 C30 127.0(5) . . ?
C37B K1 C36B 24.9(2) . . ?
C37B K1 C35B 43.5(3) . . ?
C37B K1 C34B 50.8(2) . . ?
C37B K1 C33B 44.2(3) . . ?
C36B K1 P2 111.1(5) . . ?
C36B K1 C25 159.3(6) . . ?
C36B K1 C26 148.9(5) . . ?
C36B K1 C35B 24.40(17) . . ?
C36B K1 C34B 43.1(2) . . ?
C35B K1 P2 131.7(4) . . ?
C34B K1 P2 126.9(4) . . ?
C34B K1 C25 116.2(5) . . ?
C34B K1 C35B 24.25(16) . . ?
C33B K1 P2 103.0(4) . . ?
C33B K1 C25 111.4(5) . . ?
C33B K1 C26 121.5(5) . . ?
C33B K1 C30 87.0(5) . . ?
C33B K1 C36B 50.8(2) . . ?
C33B K1 C35B 43.2(3) . . ?
C33B K1 C34B 24.6(2) . . ?
C1 P1 Np1 68.0(7) . . ?
C4 P1 Np1 70.3(8) . . ?
C4 P1 C1 89.3(4) . . ?
Np1 P2 K1 90.34(9) . . ?
C9 P2 Np1 67.6(7) . . ?
C9 P2 K1 134.2(6) . . ?
C9 P2 C12 89.9(5) . . ?
C12 P2 Np1 69.4(7) . . ?
C12 P2 K1 120.2(6) . . ?
P1 C1 Np1 75.7(7) . . ?
C2 C1 Np1 79.1(14) . . ?
C2 C1 P1 111.5(14) . . ?
C2 C1 C5 127.9(18) . . ?
C5 C1 Np1 117.3(14) . . ?
C5 C1 P1 120.3(15) . . ?
C1 C2 Np1 73.2(13) . . ?
C1 C2 C3 114(2) . . ?
C1 C2 C6 122.8(17) . . ?
C3 C2 Np1 78.6(15) . . ?
C3 C2 C6 122(2) . . ?
C6 C2 Np1 124.8(15) . . ?
C2 C3 Np1 73.1(16) . . ?
C2 C3 C7 122(2) . . ?
C4 C3 Np1 72.4(13) . . ?
C4 C3 C2 110(2) . . ?
C4 C3 C7 127.3(18) . . ?
C7 C3 Np1 123.5(16) . . ?
P1 C4 Np1 75.2(8) . . ?
C3 C4 Np1 79.8(14) . . ?
C3 C4 P1 114.7(15) . . ?
C3 C4 C8 119(2) . . ?
C8 C4 Np1 117.4(14) . . ?
C8 C4 P1 125.7(17) . . ?
C1 C5 H5A 109.5 . . ?
C1 C5 H5B 109.5 . . ?
C1 C5 H5C 109.5 . . ?
H5A C5 H5B 109.5 . . ?
H5A C5 H5C 109.5 . . ?
H5B C5 H5C 109.5 . . ?
C2 C6 H6A 109.5 . . ?
C2 C6 H6B 109.5 . . ?
C2 C6 H6C 109.5 . . ?
H6A C6 H6B 109.5 . . ?
H6A C6 H6C 109.5 . . ?
H6B C6 H6C 109.5 . . ?
C3 C7 H7A 109.5 . . ?
C3 C7 H7B 109.5 . . ?
C3 C7 H7C 109.5 . . ?
H7A C7 H7B 109.5 . . ?
H7A C7 H7C 109.5 . . ?
H7B C7 H7C 109.5 . . ?
C4 C8 H8A 109.5 . . ?
C4 C8 H8B 109.5 . . ?
C4 C8 H8C 109.5 . . ?
H8A C8 H8B 109.5 . . ?
H8A C8 H8C 109.5 . . ?
H8B C8 H8C 109.5 . . ?
P2 C9 Np1 78.0(7) . . ?
C10 C9 Np1 77.5(12) . . ?
C10 C9 P2 113.5(14) . . ?
C10 C9 C13 121.0(17) . . ?
C13 C9 Np1 121.2(11) . . ?
C13 C9 P2 124.7(15) . . ?
C9 C10 Np1 74.6(12) . . ?
C9 C10 C11 116(3) . . ?
C9 C10 C14 122.8(19) . . ?
C11 C10 Np1 78.0(15) . . ?
C11 C10 C14 120(3) . . ?
C14 C10 Np1 126.5(15) . . ?
C10 C11 Np1 73.6(16) . . ?
C10 C11 C12 110(3) . . ?
C10 C11 C15 128(3) . . ?
C12 C11 Np1 75.1(12) . . ?
C12 C11 C15 122.4(18) . . ?
C15 C11 Np1 117.9(14) . . ?
P2 C12 Np1 74.8(7) . . ?
C11 C12 Np1 76.3(12) . . ?
C11 C12 P2 111.1(14) . . ?
C11 C12 C16 125.1(19) . . ?
C16 C12 Np1 121.3(11) . . ?
C16 C12 P2 123.4(15) . . ?
C9 C13 H13A 109.5 . . ?
C9 C13 H13B 109.5 . . ?
C9 C13 H13C 109.5 . . ?
H13A C13 H13B 109.5 . . ?
H13A C13 H13C 109.5 . . ?
H13B C13 H13C 109.5 . . ?
C10 C14 H14A 109.5 . . ?
C10 C14 H14B 109.5 . . ?
C10 C14 H14C 109.5 . . ?
H14A C14 H14B 109.5 . . ?
H14A C14 H14C 109.5 . . ?
H14B C14 H14C 109.5 . . ?
C11 C15 H15A 109.5 . . ?
C11 C15 H15B 109.5 . . ?
C11 C15 H15C 109.5 . . ?
H15A C15 H15B 109.5 . . ?
H15A C15 H15C 109.5 . . ?
H15B C15 H15C 109.5 . . ?
C12 C16 H16A 109.5 . . ?
C12 C16 H16B 109.5 . . ?
C12 C16 H16C 109.5 . . ?
H16A C16 H16B 109.5 . . ?
H16A C16 H16C 109.5 . . ?
H16B C16 H16C 109.5 . . ?
Np1 C17 H17A 104.7 . . ?
Np1 C17 H17B 104.7 . . ?
H17A C17 H17B 105.7 . . ?
C18 C17 Np1 130.3(12) . . ?
C18 C17 H17A 104.7 . . ?
C18 C17 H17B 104.7 . . ?
C17 C18 K1 111.6(10) . . ?
C23 C18 K1 77.2(5) . . ?
C23 C18 C17 118.2(10) . . ?
C23 C18 C19 120.0 . . ?
C19 C18 K1 77.3(5) . . ?
C19 C18 C17 121.6(10) . . ?
K1 C23 H23 116.1 . . ?
C18 C23 K1 77.5(5) . . ?
C18 C23 H23 120.0 . . ?
C18 C23 C22 120.0 . . ?
C22 C23 K1 77.1(4) . . ?
C22 C23 H23 120.0 . . ?
K1 C22 H22 115.9 . . ?
C23 C22 K1 77.6(4) . . ?
C23 C22 H22 120.0 . . ?
C21 C22 K1 77.2(4) . . ?
C21 C22 C23 120.0 . . ?
C21 C22 H22 120.0 . . ?
K1 C21 H21 115.8 . . ?
C22 C21 K1 77.4(4) . . ?
C22 C21 H21 120.0 . . ?
C22 C21 C20 120.0 . . ?
C20 C21 K1 77.5(5) . . ?
C20 C21 H21 120.0 . . ?
K1 C20 H20 116.0 . . ?
C21 C20 K1 77.1(5) . . ?
C21 C20 H20 120.0 . . ?
C19 C20 K1 77.6(4) . . ?
C19 C20 C21 120.0 . . ?
C19 C20 H20 120.0 . . ?
K1 C19 H19 116.2 . . ?
C18 C19 K1 77.4(4) . . ?
C18 C19 H19 120.0 . . ?
C20 C19 K1 77.1(4) . . ?
C20 C19 C18 120.0 . . ?
C20 C19 H19 120.0 . . ?
Np1 C24 H24A 107.1 . . ?
Np1 C24 H24B 107.1 . . ?
H24A C24 H24B 106.8 . . ?
C25 C24 Np1 120.8(10) . . ?
C25 C24 H24A 107.1 . . ?
C25 C24 H24B 107.1 . . ?
C24 C25 K1 118.5(9) . . ?
C26 C25 K1 76.5(4) . . ?
C26 C25 C24 118.6(10) . . ?
C26 C25 C30 120.0 . . ?
C30 C25 K1 75.4(4) . . ?
C30 C25 C24 121.4(10) . . ?
K1 C26 H26 117.8 . . ?
C25 C26 K1 79.1(5) . . ?
C25 C26 H26 120.0 . . ?
C25 C26 C27 120.0 . . ?
C27 C26 K1 73.9(4) . . ?
C27 C26 H26 120.0 . . ?
K1 C27 H27 114.4 . . ?
C26 C27 K1 81.3(4) . . ?
C26 C27 H27 120.0 . . ?
C28 C27 K1 74.8(5) . . ?
C28 C27 C26 120.0 . . ?
C28 C27 H27 120.0 . . ?
K1 C28 H28 112.2 . . ?
C27 C28 K1 79.7(5) . . ?
C27 C28 H28 120.0 . . ?
C27 C28 C29 120.0 . . ?
C29 C28 K1 78.6(5) . . ?
C29 C28 H28 120.0 . . ?
K1 C29 H29 113.4 . . ?
C28 C29 K1 75.8(5) . . ?
C28 C29 H29 120.0 . . ?
C30 C29 K1 81.2(4) . . ?
C30 C29 C28 120.0 . . ?
C30 C29 H29 120.0 . . ?
K1 C30 H30 116.9 . . ?
C25 C30 K1 80.1(4) . . ?
C25 C30 H30 120.0 . . ?
C29 C30 K1 73.7(4) . . ?
C29 C30 C25 120.0 . . ?
C29 C30 H30 120.0 . . ?
H31A C31A H31B 109.5 . . ?
H31A C31A H31C 109.5 . . ?
H31B C31A H31C 109.5 . . ?
C32A C31A H31A 109.5 . . ?
C32A C31A H31B 109.5 . . ?
C32A C31A H31C 109.5 . . ?
C31A C32A K1 110.5(9) . . ?
C37A C32A K1 78.2(7) . . ?
C37A C32A C31A 119.9(9) . . ?
C37A C32A C33A 120.0 . . ?
C33A C32A K1 81.1(6) . . ?
C33A C32A C31A 120.1(9) . . ?
K1 C37A H37A 111.5 . . ?
C32A C37A K1 77.3(6) . . ?
C32A C37A H37A 120.0 . . ?
C32A C37A C36A 120.0 . . ?
C36A C37A K1 81.6(4) . . ?
C36A C37A H37A 120.0 . . ?
K1 C36A H36A 114.9 . . ?
C37A C36A K1 74.3(4) . . ?
C37A C36A H36A 120.0 . . ?
C35A C36A K1 81.3(5) . . ?
C35A C36A C37A 120.0 . . ?
C35A C36A H36A 120.0 . . ?
K1 C35A H35A 117.8 . . ?
C36A C35A K1 75.1(5) . . ?
C36A C35A H35A 120.0 . . ?
C36A C35A C34A 120.0 . . ?
C34A C35A K1 77.9(6) . . ?
C34A C35A H35A 120.0 . . ?
K1 C34A H34A 117.4 . . ?
C35A C34A K1 78.7(6) . . ?
C35A C34A H34A 120.0 . . ?
C33A C34A K1 74.6(4) . . ?
C33A C34A C35A 120.0 . . ?
C33A C34A H34A 120.0 . . ?
K1 C33A H33A 114.1 . . ?
C32A C33A K1 74.7(5) . . ?
C32A C33A H33A 120.0 . . ?
C34A C33A K1 81.7(4) . . ?
C34A C33A C32A 120.0 . . ?
C34A C33A H33A 120.0 . . ?
H31D C31B H31E 109.5 . . ?
H31D C31B H31F 109.5 . . ?
H31E C31B H31F 109.5 . . ?
C32B C31B H31D 109.5 . . ?
C32B C31B H31E 109.5 . . ?
C32B C31B H31F 109.5 . . ?
C31B C32B K1 110(2) . . ?
C37B C32B K1 78.0(13) . . ?
C37B C32B C31B 119.9(11) . . ?
C37B C32B C33B 120.0 . . ?
C33B C32B K1 80.0(11) . . ?
C33B C32B C31B 120.0(11) . . ?
K1 C37B H37B 113.1 . . ?
C32B C37B K1 76.7(12) . . ?
C32B C37B H37B 120.0 . . ?
C32B C37B C36B 120.0 . . ?
C36B C37B K1 80.8(8) . . ?
C36B C37B H37B 120.0 . . ?
K1 C36B H36B 116.0 . . ?
C37B C36B K1 74.3(8) . . ?
C37B C36B H36B 120.0 . . ?
C35B C36B K1 80.3(10) . . ?
C35B C36B C37B 120.0 . . ?
C35B C36B H36B 120.0 . . ?
K1 C35B H35B 118.3 . . ?
C36B C35B K1 75.3(11) . . ?
C36B C35B H35B 120.0 . . ?
C36B C35B C34B 120.0 . . ?
C34B C35B K1 77.2(12) . . ?
C34B C35B H35B 120.0 . . ?
K1 C34B H34B 117.7 . . ?
C35B C34B K1 78.5(12) . . ?
C35B C34B H34B 120.0 . . ?
C33B C34B K1 74.5(8) . . ?
C33B C34B C35B 120.0 . . ?
C33B C34B H34B 120.0 . . ?
K1 C33B H33B 114.8 . . ?
C32B C33B K1 74.9(10) . . ?
C32B C33B H33B 120.0 . . ?
C34B C33B K1 80.9(8) . . ?
C34B C33B C32B 120.0 . . ?
C34B C33B H33B 120.0 . . ?

loop_
_geom_bond_atom_site_label_1
_geom_bond_atom_site_label_2
_geom_bond_distance
_geom_bond_site_symmetry_2
_geom_bond_publ_flag
Np1 P1 2.940(2) . ?
Np1 P2 2.971(3) . ?
Np1 C1 2.81(2) . ?
Np1 C2 2.88(2) . ?
Np1 C3 2.96(2) . ?
Np1 C4 2.86(2) . ?
Np1 C9 2.81(2) . ?
Np1 C10 2.84(2) . ?
Np1 C11 2.90(2) . ?
Np1 C12 2.88(2) . ?
Np1 C17 2.519(18) . ?
Np1 C24 2.573(15) . ?
K1 P2 3.317(4) . ?
K1 C18 3.172(14) . ?
K1 C23 3.167(14) . ?
K1 C22 3.162(14) . ?
K1 C21 3.160(14) . ?
K1 C20 3.164(15) . ?
K1 C19 3.170(15) . ?
K1 C25 3.303(13) . ?
K1 C26 3.271(13) . ?
K1 C27 3.178(14) . ?
K1 C28 3.118(14) . ?
K1 C29 3.152(15) . ?
K1 C30 3.245(15) . ?
K1 C32A 3.260(12) . ?
K1 C37A 3.271(15) . ?
K1 C36A 3.361(18) . ?
K1 C35A 3.438(13) . ?
K1 C34A 3.427(15) . ?
K1 C33A 3.339(17) . ?
K1 C32B 3.16(3) . ?
K1 C37B 3.18(3) . ?
K1 C36B 3.25(3) . ?
K1 C35B 3.32(2) . ?
K1 C34B 3.30(3) . ?
K1 C33B 3.22(4) . ?
P1 C1 1.80(2) . ?
P1 C4 1.72(2) . ?
P2 C9 1.714(19) . ?
P2 C12 1.80(2) . ?
C1 C2 1.37(3) . ?
C1 C5 1.50(2) . ?
C2 C3 1.430(12) . ?
C2 C6 1.55(3) . ?
C3 C4 1.40(3) . ?
C3 C7 1.48(3) . ?
C4 C8 1.53(2) . ?
C5 H5A 0.9800 . ?
C5 H5B 0.9800 . ?
C5 H5C 0.9800 . ?
C6 H6A 0.9800 . ?
C6 H6B 0.9800 . ?
C6 H6C 0.9800 . ?
C7 H7A 0.9800 . ?
C7 H7B 0.9800 . ?
C7 H7C 0.9800 . ?
C8 H8A 0.9800 . ?
C8 H8B 0.9800 . ?
C8 H8C 0.9800 . ?
C9 C10 1.36(3) . ?
C9 C13 1.550(19) . ?
C10 C11 1.409(12) . ?
C10 C14 1.52(3) . ?
C11 C12 1.43(3) . ?
C11 C15 1.52(3) . ?
C12 C16 1.48(2) . ?
C13 H13A 0.9800 . ?
C13 H13B 0.9800 . ?
C13 H13C 0.9800 . ?
C14 H14A 0.9800 . ?
C14 H14B 0.9800 . ?
C14 H14C 0.9800 . ?
C15 H15A 0.9800 . ?
C15 H15B 0.9800 . ?
C15 H15C 0.9800 . ?
C16 H16A 0.9800 . ?
C16 H16B 0.9800 . ?
C16 H16C 0.9800 . ?
C17 H17A 0.9900 . ?
C17 H17B 0.9900 . ?
C17 C18 1.529(19) . ?
C18 C23 1.3900 . ?
C18 C19 1.3900 . ?
C23 H23 0.9500 . ?
C23 C22 1.3900 . ?
C22 H22 0.9500 . ?
C22 C21 1.3900 . ?
C21 H21 0.9500 . ?
C21 C20 1.3900 . ?
C20 H20 0.9500 . ?
C20 C19 1.3900 . ?
C19 H19 0.9500 . ?
C24 H24A 0.9900 . ?
C24 H24B 0.9900 . ?
C24 C25 1.475(18) . ?
C25 C26 1.3900 . ?
C25 C30 1.3900 . ?
C26 H26 0.9500 . ?
C26 C27 1.3900 . ?
C27 H27 0.9500 . ?
C27 C28 1.3900 . ?
C28 H28 0.9500 . ?
C28 C29 1.3900 . ?
C29 H29 0.9500 . ?
C29 C30 1.3900 . ?
C30 H30 0.9500 . ?
C31A H31A 0.9800 . ?
C31A H31B 0.9800 . ?
C31A H31C 0.9800 . ?
C31A C32A 1.490(15) . ?
C32A C37A 1.3900 . ?
C32A C33A 1.3900 . ?
C37A H37A 0.9500 . ?
C37A C36A 1.3900 . ?
C36A H36A 0.9500 . ?
C36A C35A 1.3900 . ?
C35A H35A 0.9500 . ?
C35A C34A 1.3900 . ?
C34A H34A 0.9500 . ?
C34A C33A 1.3900 . ?
C33A H33A 0.9500 . ?
C31B H31D 0.9800 . ?
C31B H31E 0.9800 . ?
C31B H31F 0.9800 . ?
C31B C32B 1.496(18) . ?
C32B C37B 1.3900 . ?
C32B C33B 1.3900 . ?
C37B H37B 0.9500 . ?
C37B C36B 1.3900 . ?
C36B H36B 0.9500 . ?
C36B C35B 1.3900 . ?
C35B H35B 0.9500 . ?
C35B C34B 1.3900 . ?
C34B H34B 0.9500 . ?
C34B C33B 1.3900 . ?
C33B H33B 0.9500 . ?

loop_
_geom_torsion_atom_site_label_1
_geom_torsion_atom_site_label_2
_geom_torsion_atom_site_label_3
_geom_torsion_atom_site_label_4
_geom_torsion
_geom_torsion_site_symmetry_1
_geom_torsion_site_symmetry_2
_geom_torsion_site_symmetry_3
_geom_torsion_site_symmetry_4
_geom_torsion_publ_flag
Np1 P1 C1 C2 -71.9(17) . . . . ?
Np1 P1 C1 C5 113.6(18) . . . . ?
Np1 P1 C4 C3 71.1(18) . . . . ?
Np1 P1 C4 C8 -113(2) . . . . ?
Np1 P2 C9 C10 -70.5(15) . . . . ?
Np1 P2 C9 C13 119.8(16) . . . . ?
Np1 P2 C12 C11 68.5(13) . . . . ?
Np1 P2 C12 C16 -117.7(16) . . . . ?
Np1 C1 C2 C3 -69(2) . . . . ?
Np1 C1 C2 C6 121(2) . . . . ?
Np1 C2 C3 C4 -63(2) . . . . ?
Np1 C2 C3 C7 119(2) . . . . ?
Np1 C3 C4 P1 -68.4(14) . . . . ?
Np1 C3 C4 C8 116(2) . . . . ?
Np1 C9 C10 C11 -68(2) . . . . ?
Np1 C9 C10 C14 124(2) . . . . ?
Np1 C10 C11 C12 -67.0(16) . . . . ?
Np1 C10 C11 C15 113(2) . . . . ?
Np1 C11 C12 P2 -67.5(10) . . . . ?
Np1 C11 C12 C16 118.8(17) . . . . ?
Np1 C17 C18 K1 -10.5(15) . . . . ?
Np1 C17 C18 C23 -97.1(13) . . . . ?
Np1 C17 C18 C19 77.5(14) . . . . ?
Np1 C24 C25 K1 -14.0(13) . . . . ?
Np1 C24 C25 C26 75.5(12) . . . . ?
Np1 C24 C25 C30 -103.8(10) . . . . ?
K1 P2 C9 Np1 -66.9(8) . . . . ?
K1 P2 C9 C10 -137.4(12) . . . . ?
K1 P2 C9 C13 53(2) . . . . ?
K1 P2 C12 Np1 77.8(5) . . . . ?
K1 P2 C12 C11 146.2(12) . . . . ?
K1 P2 C12 C16 -40.0(18) . . . . ?
K1 C18 C23 C22 66.9(4) . . . . ?
K1 C18 C19 C20 -66.8(4) . . . . ?
K1 C23 C22 C21 67.1(5) . . . . ?
K1 C22 C21 C20 67.3(4) . . . . ?
K1 C21 C20 C19 67.2(4) . . . . ?
K1 C20 C19 C18 67.0(4) . . . . ?
K1 C25 C26 C27 -64.0(4) . . . . ?
K1 C25 C30 C29 64.6(4) . . . . ?
K1 C26 C27 C28 -66.8(5) . . . . ?
K1 C27 C28 C29 -70.3(4) . . . . ?
K1 C28 C29 C30 -70.9(4) . . . . ?
K1 C29 C30 C25 -68.0(4) . . . . ?
K1 C32A C37A C36A 72.3(4) . . . . ?
K1 C32A C33A C34A -70.7(5) . . . . ?
K1 C37A C36A C35A 69.9(6) . . . . ?
K1 C36A C35A C34A 66.2(5) . . . . ?
K1 C35A C34A C33A 64.7(4) . . . . ?
K1 C34A C33A C32A 66.9(6) . . . . ?
K1 C32B C37B C36B 70.9(8) . . . . ?
K1 C32B C33B C34B -69.8(10) . . . . ?
K1 C37B C36B C35B 68.6(12) . . . . ?
K1 C36B C35B C34B 65.5(10) . . . . ?
K1 C35B C34B C33B 64.5(8) . . . . ?
K1 C34B C33B C32B 66.5(12) . . . . ?
P1 C1 C2 Np1 69.7(12) . . . . ?
P1 C1 C2 C3 1(3) . . . . ?
P1 C1 C2 C6 -169.3(18) . . . . ?
P2 C9 C10 Np1 70.9(11) . . . . ?
P2 C9 C10 C11 3(3) . . . . ?
P2 C9 C10 C14 -165.3(17) . . . . ?
C1 P1 C4 Np1 -66.8(7) . . . . ?
C1 P1 C4 C3 4.3(15) . . . . ?
C1 P1 C4 C8 180(2) . . . . ?
C1 C2 C3 Np1 66(2) . . . . ?
C1 C2 C3 C4 2(4) . . . . ?
C1 C2 C3 C7 -175.0(17) . . . . ?
C2 C3 C4 Np1 64(2) . . . . ?
C2 C3 C4 P1 -5(3) . . . . ?
C2 C3 C4 C8 180(2) . . . . ?
C4 P1 C1 Np1 69.0(8) . . . . ?
C4 P1 C1 C2 -2.9(14) . . . . ?
C4 P1 C1 C5 -177(2) . . . . ?
C5 C1 C2 Np1 -116(2) . . . . ?
C5 C1 C2 C3 175(2) . . . . ?
C5 C1 C2 C6 5(4) . . . . ?
C6 C2 C3 Np1 -124(3) . . . . ?
C6 C2 C3 C4 172.5(17) . . . . ?
C6 C2 C3 C7 -5(5) . . . . ?
C7 C3 C4 Np1 -119(2) . . . . ?
C7 C3 C4 P1 172.5(19) . . . . ?
C7 C3 C4 C8 -3(4) . . . . ?
C9 P2 C12 Np1 -66.0(7) . . . . ?
C9 P2 C12 C11 2.5(11) . . . . ?
C9 P2 C12 C16 176(2) . . . . ?
C9 C10 C11 Np1 66.3(18) . . . . ?
C9 C10 C11 C12 -1(3) . . . . ?
C9 C10 C11 C15 179.3(18) . . . . ?
C10 C11 C12 Np1 66.0(19) . . . . ?
C10 C11 C12 P2 -1(2) . . . . ?
C10 C11 C12 C16 -175(2) . . . . ?
C12 P2 C9 Np1 67.7(6) . . . . ?
C12 P2 C9 C10 -2.9(12) . . . . ?
C12 P2 C9 C13 -173(2) . . . . ?
C13 C9 C10 Np1 -119.1(17) . . . . ?
C13 C9 C10 C11 173(2) . . . . ?
C13 C9 C10 C14 5(3) . . . . ?
C14 C10 C11 Np1 -125(2) . . . . ?
C14 C10 C11 C12 167.6(17) . . . . ?
C14 C10 C11 C15 -13(4) . . . . ?
C15 C11 C12 Np1 -113.9(19) . . . . ?
C15 C11 C12 P2 178.6(17) . . . . ?
C15 C11 C12 C16 5(3) . . . . ?
C17 C18 C23 K1 107.8(11) . . . . ?
C17 C18 C23 C22 174.7(13) . . . . ?
C17 C18 C19 K1 -107.7(12) . . . . ?
C17 C18 C19 C20 -174.5(14) . . . . ?
C18 C23 C22 K1 -67.1(5) . . . . ?
C18 C23 C22 C21 0.0 . . . . ?
C23 C18 C19 K1 66.8(4) . . . . ?
C23 C18 C19 C20 0.0 . . . . ?
C23 C22 C21 K1 -67.3(4) . . . . ?
C23 C22 C21 C20 0.0 . . . . ?
C22 C21 C20 K1 -67.2(4) . . . . ?
C22 C21 C20 C19 0.0 . . . . ?
C21 C20 C19 K1 -67.0(4) . . . . ?
C21 C20 C19 C18 0.0 . . . . ?
C19 C18 C23 K1 -66.9(4) . . . . ?
C19 C18 C23 C22 0.0 . . . . ?
C24 C25 C26 K1 -115.3(11) . . . . ?
C24 C25 C26 C27 -179.3(12) . . . . ?
C24 C25 C30 K1 114.7(11) . . . . ?
C24 C25 C30 C29 179.3(13) . . . . ?
C25 C26 C27 K1 66.8(5) . . . . ?
C25 C26 C27 C28 0.0 . . . . ?
C26 C25 C30 K1 -64.6(4) . . . . ?
C26 C25 C30 C29 0.0 . . . . ?
C26 C27 C28 K1 70.3(4) . . . . ?
C26 C27 C28 C29 0.0 . . . . ?
C27 C28 C29 K1 70.9(4) . . . . ?
C27 C28 C29 C30 0.0 . . . . ?
C28 C29 C30 K1 68.0(4) . . . . ?
C28 C29 C30 C25 0.0 . . . . ?
C30 C25 C26 K1 64.0(4) . . . . ?
C30 C25 C26 C27 0.0 . . . . ?
C31A C32A C37A K1 107.0(12) . . . . ?
C31A C32A C37A C36A 179.3(13) . . . . ?
C31A C32A C33A K1 -108.6(11) . . . . ?
C31A C32A C33A C34A -179.3(13) . . . . ?
C32A C37A C36A K1 -69.9(6) . . . . ?
C32A C37A C36A C35A 0.0 . . . . ?
C37A C32A C33A K1 70.7(5) . . . . ?
C37A C32A C33A C34A 0.0 . . . . ?
C37A C36A C35A K1 -66.2(5) . . . . ?
C37A C36A C35A C34A 0.0 . . . . ?
C36A C35A C34A K1 -64.7(4) . . . . ?
C36A C35A C34A C33A 0.0 . . . . ?
C35A C34A C33A K1 -66.9(6) . . . . ?
C35A C34A C33A C32A 0.0 . . . . ?
C33A C32A C37A K1 -72.3(4) . . . . ?
C33A C32A C37A C36A 0.0 . . . . ?
C31B C32B C37B K1 106(3) . . . . ?
C31B C32B C37B C36B 177(3) . . . . ?
C31B C32B C33B K1 -107(3) . . . . ?
C31B C32B C33B C34B -177(3) . . . . ?
C32B C37B C36B K1 -68.6(12) . . . . ?
C32B C37B C36B C35B 0.0 . . . . ?
C37B C32B C33B K1 69.8(10) . . . . ?
C37B C32B C33B C34B 0.0 . . . . ?
C37B C36B C35B K1 -65.5(10) . . . . ?
C37B C36B C35B C34B 0.0 . . . . ?
C36B C35B C34B K1 -64.5(8) . . . . ?
C36B C35B C34B C33B 0.0 . . . . ?
C35B C34B C33B K1 -66.5(12) . . . . ?
C35B C34B C33B C32B 0.0 . . . . ?
C33B C32B C37B K1 -70.9(8) . . . . ?
C33B C32B C37B C36B 0.0 . . . . ?

loop_
_twin_individual_id
_twin_individual_mass_fraction_refined
1 0.54797
2 0.45203
